data_4071680
loop_
_publ_author_name
'Muraoka, Takako'
'Motohashi, Hideaki'
'Hirotsu, Masakazu'
'Ueno, Keiji'

_publ_section_title
;
 Reactions of a Gallium-Bridged Diiron Complex with Alkyl Lithium, HCl,
 and Phosphines
;
_journal_issue 15
_journal_name_full Organometallics
_journal_page_first 3918
_journal_paper_doi 10.1021/om800310h
_journal_volume 27
_journal_year 2008
_chemical_formula_moiety 'C50 H64 Fe2 Ga1 O5 P3'
_chemical_formula_sum 'C50 H64 Fe2 Ga O5 P3'
_chemical_formula_weight 1019.34
_chemical_name_systematic
;
 ?
;
_space_group_IT_number 15
_symmetry_cell_setting monoclinic
_symmetry_space_group_name_Hall '-C 2yc'
_symmetry_space_group_name_H-M 'C 1 2/c 1'
_atom_sites_solution_hydrogens geom
_atom_sites_solution_primary direct
_atom_sites_solution_secondary difmap
_audit_creation_method SHELXL-97
_cell_angle_alpha 90.00
_cell_angle_beta 92.599(2)
_cell_angle_gamma 90.00
_cell_formula_units_Z 8
_cell_length_a 25.3048(11)
_cell_length_b 21.5508(10)
_cell_length_c 18.0423(9)
_cell_measurement_reflns_used 29356
_cell_measurement_temperature 150(2)
_cell_measurement_theta_max 32.0307
_cell_measurement_theta_min 1.6542
_cell_volume 9829.0(8)
_computing_cell_refinement 'CrystalClear (Rigaku Corp., 2000)'
_computing_data_collection 'CrystalClear (Rigaku Corp., 2000)'
_computing_data_reduction 'CrystalClear (Rigaku Corp., 2000)'
_computing_molecular_graphics 'Ortep-3 for Windows (Farrugia, 1997)'
_computing_publication_material 'WinGX publication routines (Farrugia, 1999)'
_computing_structure_refinement 'SHELXL-97 (Sheldrick, 1997)'
_computing_structure_solution
;
 ?
;
_diffrn_ambient_temperature 150(2)
_diffrn_detector_area_resol_mean 10
_diffrn_measured_fraction_theta_full 0.825
_diffrn_measured_fraction_theta_max 0.825
_diffrn_measurement_method dtprofit.ref
_diffrn_radiation_monochromator graphite
_diffrn_radiation_source 'fine-focus sealed tube'
_diffrn_radiation_type MoK\a
_diffrn_radiation_wavelength 0.71073
_diffrn_reflns_av_R_equivalents 0.0205
_diffrn_reflns_av_sigmaI/netI 0.0319
_diffrn_reflns_limit_h_max 34
_diffrn_reflns_limit_h_min -33
_diffrn_reflns_limit_k_max 29
_diffrn_reflns_limit_k_min -31
_diffrn_reflns_limit_l_max 20
_diffrn_reflns_limit_l_min -26
_diffrn_reflns_number 35211
_diffrn_reflns_theta_full 32.03
_diffrn_reflns_theta_max 32.03
_diffrn_reflns_theta_min 1.65
_exptl_absorpt_coefficient_mu 1.269
_exptl_absorpt_correction_T_max 1
_exptl_absorpt_correction_T_min 0.6049
_exptl_absorpt_correction_type multi-scan
_exptl_crystal_colour Orange
_exptl_crystal_density_diffrn 1.378
_exptl_crystal_density_method 'not measured'
_exptl_crystal_description Platelet
_exptl_crystal_F_000 4256
_exptl_crystal_size_max 0.2
_exptl_crystal_size_mid 0.2
_exptl_crystal_size_min 0.2
_refine_diff_density_max 1.677
_refine_diff_density_min -3.119
_refine_diff_density_rms 0.183
_refine_ls_extinction_method none
_refine_ls_goodness_of_fit_ref 1.213
_refine_ls_hydrogen_treatment mixed
_refine_ls_matrix_type full
_refine_ls_number_parameters 577
_refine_ls_number_reflns 14107
_refine_ls_number_restraints 0
_refine_ls_restrained_S_all 1.213
_refine_ls_R_factor_all 0.0710
_refine_ls_R_factor_gt 0.0618
_refine_ls_shift/su_max 0.177
_refine_ls_shift/su_mean 0.006
_refine_ls_structure_factor_coef Fsqd
_refine_ls_weighting_details 'calc w=1/[\s^2^(Fo^2^)+(0.1217P)^2^+23.1383P] where P=(Fo^2^+2Fc^2^)/3'
_refine_ls_weighting_scheme calc
_refine_ls_wR_factor_gt 0.1729
_refine_ls_wR_factor_ref 0.2141
_reflns_number_gt 12904
_reflns_number_total 14107
_reflns_threshold_expression >2sigma(I)
_cod_data_source_file om800310h-file002.cif
_cod_data_source_block 6b.2THF
_cod_depositor_comments
;
The following automatic conversions were performed:

'_exptl_absorpt_correction_type' value 'Multi-scan' changed to
'multi-scan' according to
/home/saulius/struct/CIF-dictionaries/cif_core.dic dictionary named
'cif_core.dic' version 2.4.1 from 2010-06-29.

Automatic conversion script
Id: cif_fix_values 1715 2011-07-08 13:25:40Z adriana 
;
_cod_original_sg_symbol_H-M C2/c
_cod_database_code 4071680

loop_
_symmetry_equiv_pos_as_xyz
'x, y, z'
'-x, y, -z+1/2'
'x+1/2, y+1/2, z'
'-x+1/2, y+1/2, -z+1/2'
'-x, -y, -z'
'x, -y, z-1/2'
'-x+1/2, -y+1/2, -z'
'x+1/2, -y+1/2, z-1/2'

loop_
_atom_site_label
_atom_site_type_symbol
_atom_site_fract_x
_atom_site_fract_y
_atom_site_fract_z
_atom_site_U_iso_or_equiv
_atom_site_adp_type
_atom_site_occupancy
_atom_site_symmetry_multiplicity
_atom_site_calc_flag
_atom_site_refinement_flags
Fe1 Fe 0.404113(16) 0.126657(19) 0.37360(2) 0.01868(11) Uani 1 1 d .
Fe2 Fe 0.238956(15) 0.141369(17) 0.26520(2) 0.01522(11) Uani 1 1 d .
Ga Ga 0.322466(11) 0.134986(14) 0.317172(16) 0.01734(10) Uani 1 1 d .
P1 P 0.48475(3) 0.11920(4) 0.42072(4) 0.02341(16) Uani 1 1 d .
P2 P 0.26053(3) 0.23075(3) 0.21965(4) 0.01815(15) Uani 1 1 d .
P3 P 0.26730(3) 0.10247(3) 0.16345(4) 0.01656(14) Uani 1 1 d .
O1 O 0.37348(13) 0.20462(17) 0.49728(17) 0.0503(8) Uani 1 1 d .
O2 O 0.39101(12) -0.00766(12) 0.38922(18) 0.0445(7) Uani 1 1 d .
O3 O 0.43815(10) 0.19038(14) 0.24072(14) 0.0366(6) Uani 1 1 d .
C1 C 0.38422(12) 0.17417(17) 0.44720(17) 0.0288(6) Uani 1 1 d .
C2 C 0.39544(11) 0.04577(15) 0.38182(18) 0.0261(6) Uani 1 1 d .
C3 C 0.42505(11) 0.16399(15) 0.29329(17) 0.0240(5) Uani 1 1 d .
C4 C 0.52149(13) 0.19153(18) 0.4297(2) 0.0335(7) Uani 1 1 d .
H4A H 0.5047 0.2183 0.4641 0.050 Uiso 1 1 calc R
H4B H 0.5221 0.2115 0.3822 0.050 Uiso 1 1 calc R
H4C H 0.5570 0.1830 0.4476 0.050 Uiso 1 1 calc R
C5 C 0.48953(14) 0.0890(2) 0.5155(2) 0.0424(9) Uani 1 1 d .
H5A H 0.5261 0.0852 0.5315 0.064 Uiso 1 1 calc R
H5B H 0.4729 0.0491 0.5169 0.064 Uiso 1 1 calc R
H5C H 0.4721 0.1170 0.5479 0.064 Uiso 1 1 calc R
C6 C 0.52933(13) 0.06856(17) 0.3723(2) 0.0355(7) Uani 1 1 d .
H6A H 0.5337 0.0842 0.3231 0.053 Uiso 1 1 calc R
H6B H 0.5147 0.0275 0.3694 0.053 Uiso 1 1 calc R
H6C H 0.5631 0.0673 0.3988 0.053 Uiso 1 1 calc R
C7 C 0.31055(12) 0.22163(13) 0.14691(18) 0.0261(6) Uani 1 1 d .
H7A H 0.2984 0.2436 0.1024 0.031 Uiso 1 1 calc R
H7B H 0.3438 0.2401 0.1645 0.031 Uiso 1 1 calc R
C8 C 0.31962(11) 0.15379(14) 0.12814(16) 0.0223(5) Uani 1 1 d .
H8A H 0.3537 0.1409 0.1495 0.027 Uiso 1 1 calc R
H8B H 0.3204 0.1493 0.0747 0.027 Uiso 1 1 calc R
C9 C 0.28860(12) 0.29024(13) 0.28280(17) 0.0230(5) Uani 1 1 d .
C10 C 0.34247(14) 0.29116(16) 0.3028(2) 0.0382(8) Uani 1 1 d .
H10 H 0.3653 0.2645 0.2795 0.046 Uiso 1 1 calc R
C11 C 0.36248(17) 0.33175(19) 0.3577(3) 0.0484(11) Uani 1 1 d .
H11 H 0.3984 0.3317 0.3710 0.058 Uiso 1 1 calc R
C12 C 0.32897(18) 0.37191(17) 0.3923(2) 0.0419(9) Uani 1 1 d .
H12 H 0.3423 0.3986 0.4290 0.050 Uiso 1 1 calc R
C13 C 0.27588(16) 0.37245(16) 0.3725(2) 0.0341(7) Uani 1 1 d .
H13 H 0.2534 0.4000 0.3952 0.041 Uiso 1 1 calc R
C14 C 0.25572(13) 0.33179(15) 0.31831(18) 0.0280(6) Uani 1 1 d .
H14 H 0.2197 0.3323 0.3055 0.034 Uiso 1 1 calc R
C15 C 0.21191(11) 0.27761(14) 0.16510(16) 0.0218(5) Uani 1 1 d .
C16 C 0.22074(14) 0.33995(15) 0.14813(18) 0.0285(6) Uani 1 1 d .
H16 H 0.2509 0.3597 0.1679 0.034 Uiso 1 1 calc R
C17 C 0.18504(16) 0.37285(16) 0.10204(19) 0.0345(7) Uani 1 1 d .
H17 H 0.1915 0.4143 0.0913 0.041 Uiso 1 1 calc R
C18 C 0.14033(14) 0.34429(19) 0.07239(19) 0.0355(8) Uani 1 1 d .
H18 H 0.1161 0.3667 0.0429 0.043 Uiso 1 1 calc R
C19 C 0.13144(14) 0.2818(2) 0.0866(2) 0.0395(8) Uani 1 1 d .
H19 H 0.1021 0.2620 0.0647 0.047 Uiso 1 1 calc R
C20 C 0.16644(13) 0.24900(16) 0.1335(2) 0.0316(7) Uani 1 1 d .
H20 H 0.1596 0.2076 0.1441 0.038 Uiso 1 1 calc R
C21 C 0.30334(10) 0.02840(13) 0.15662(15) 0.0192(5) Uani 1 1 d .
C22 C 0.31907(11) 0.00765(14) 0.08746(16) 0.0235(5) Uani 1 1 d .
H22 H 0.3085 0.0294 0.0448 0.028 Uiso 1 1 calc R
C23 C 0.35024(12) -0.04501(15) 0.08161(18) 0.0273(6) Uani 1 1 d .
H23 H 0.3607 -0.0581 0.0354 0.033 Uiso 1 1 calc R
C24 C 0.36585(12) -0.07831(15) 0.14514(18) 0.0279(6) Uani 1 1 d .
H24 H 0.3864 -0.1139 0.1413 0.033 Uiso 1 1 calc R
C25 C 0.35065(12) -0.05820(14) 0.21434(18) 0.0269(6) Uani 1 1 d .
H25 H 0.3612 -0.0802 0.2569 0.032 Uiso 1 1 calc R
C26 C 0.31967(12) -0.00523(13) 0.21979(16) 0.0223(5) Uani 1 1 d .
H26 H 0.3097 0.0080 0.2662 0.027 Uiso 1 1 calc R
C27 C 0.21924(10) 0.09274(13) 0.08434(14) 0.0191(5) Uani 1 1 d .
C28 C 0.18704(11) 0.04015(14) 0.08092(16) 0.0232(5) Uani 1 1 d .
H28 H 0.1926 0.0089 0.1160 0.028 Uiso 1 1 calc R
C29 C 0.14660(12) 0.03335(15) 0.02602(17) 0.0263(6) Uani 1 1 d .
H29 H 0.1250 -0.0016 0.0255 0.032 Uiso 1 1 calc R
C30 C 0.13889(14) 0.07879(18) -0.0273(2) 0.0350(7) Uani 1 1 d .
H30 H 0.1123 0.0746 -0.0642 0.042 Uiso 1 1 calc R
C31 C 0.17120(17) 0.1306(2) -0.0252(2) 0.0434(9) Uani 1 1 d .
H31 H 0.1661 0.1612 -0.0612 0.052 Uiso 1 1 calc R
C32 C 0.21117(16) 0.13767(17) 0.0297(2) 0.0368(8) Uani 1 1 d .
H32 H 0.2326 0.1727 0.0299 0.044 Uiso 1 1 calc R
C33 C 0.20960(11) 0.15491(14) 0.37176(15) 0.0220(5) Uani 1 1 d .
C34 C 0.16932(11) 0.17200(14) 0.31762(16) 0.0219(5) Uani 1 1 d .
C35 C 0.15663(10) 0.11910(14) 0.27245(16) 0.0226(5) Uani 1 1 d .
C36 C 0.18866(11) 0.06863(13) 0.29962(16) 0.0221(5) Uani 1 1 d .
C37 C 0.22096(11) 0.09013(14) 0.36137(16) 0.0226(5) Uani 1 1 d .
C38 C 0.22972(13) 0.19503(17) 0.43493(17) 0.0298(6) Uani 1 1 d .
H38A H 0.2370 0.2359 0.4168 0.045 Uiso 1 1 calc R
H38B H 0.2616 0.1774 0.4568 0.045 Uiso 1 1 calc R
H38C H 0.2035 0.1975 0.4716 0.045 Uiso 1 1 calc R
C39 C 0.13908(13) 0.23230(16) 0.3173(2) 0.0313(7) Uani 1 1 d .
H39A H 0.1362 0.2485 0.2677 0.047 Uiso 1 1 calc R
H39B H 0.1575 0.2616 0.3492 0.047 Uiso 1 1 calc R
H39C H 0.1044 0.2252 0.3349 0.047 Uiso 1 1 calc R
C40 C 0.11073(12) 0.11394(18) 0.21733(19) 0.0308(7) Uani 1 1 d .
H40A H 0.0857 0.0846 0.2349 0.046 Uiso 1 1 calc R
H40B H 0.1231 0.1002 0.1705 0.046 Uiso 1 1 calc R
H40C H 0.0941 0.1537 0.2112 0.046 Uiso 1 1 calc R
C41 C 0.18209(14) 0.00170(15) 0.2779(2) 0.0314(7) Uani 1 1 d .
H41A H 0.2160 -0.0156 0.2679 0.047 Uiso 1 1 calc R
H41B H 0.1591 -0.0012 0.2343 0.047 Uiso 1 1 calc R
H41C H 0.1670 -0.0208 0.3177 0.047 Uiso 1 1 calc R
C42 C 0.25226(14) 0.04940(17) 0.4148(2) 0.0330(7) Uani 1 1 d .
H42A H 0.2290 0.0315 0.4496 0.050 Uiso 1 1 calc R
H42B H 0.2788 0.0738 0.4410 0.050 Uiso 1 1 calc R
H42C H 0.2689 0.0169 0.3880 0.050 Uiso 1 1 calc R
O50 O 0.05842(16) 0.9140(3) 0.0013(3) 0.0940(18) Uani 1 1 d .
C50 C 0.0085(4) 0.9033(12) 0.0082(7) 0.247(11) Uani 1 1 d .
C52 C -0.0125(4) 0.8661(8) -0.0542(7) 0.173(7) Uani 1 1 d .
C53 C 0.0250(4) 0.8721(9) -0.1079(8) 0.191(8) Uani 1 1 d .
C54 C 0.0724(3) 0.8916(8) -0.0683(7) 0.184(8) Uani 1 1 d .
O60 O 0.5000 0.3474(8) 0.2500 0.257(11) Uani 1 2 d S
C60 C 0.4549(14) 0.380(2) 0.212(2) 0.188(19) Uani 0.50 1 d P
C61 C 0.4586(9) 0.4255(15) 0.1792(10) 0.105(8) Uani 0.50 1 d P
C62 C 0.5032(18) 0.4485(12) 0.2128(18) 0.183(17) Uani 0.50 1 d P
C63 C 0.4756(17) 0.417(3) 0.209(5) 0.27(4) Uani 0.50 1 d P
O70 O 0.0000 0.2684(6) 0.2500 0.158(5) Uani 1 2 d S
C70 C 0.0036(5) 0.3069(8) 0.1873(6) 0.156(6) Uani 1 1 d .
C71 C 0.0130(6) 0.3706(8) 0.2149(6) 0.207(9) Uani 1 1 d .

loop_
_atom_site_aniso_label
_atom_site_aniso_U_11
_atom_site_aniso_U_22
_atom_site_aniso_U_33
_atom_site_aniso_U_23
_atom_site_aniso_U_13
_atom_site_aniso_U_12
Fe1 0.0176(2) 0.0207(2) 0.0177(2) 0.00019(15) 0.00055(14) 0.00070(13)
Fe2 0.01511(19) 0.01551(19) 0.01519(18) -0.00033(13) 0.00236(13) 0.00057(12)
Ga 0.01619(16) 0.01948(17) 0.01638(16) 0.00014(10) 0.00092(11) 0.00071(10)
P1 0.0198(3) 0.0279(4) 0.0224(3) 0.0053(3) -0.0005(3) -0.0015(3)
P2 0.0181(3) 0.0154(3) 0.0209(3) 0.0010(2) 0.0007(2) 0.0018(2)
P3 0.0166(3) 0.0177(3) 0.0154(3) -0.0008(2) 0.0012(2) -0.0009(2)
O1 0.0503(17) 0.063(2) 0.0384(14) -0.0205(14) 0.0043(12) 0.0101(14)
O2 0.0453(15) 0.0262(12) 0.0604(18) 0.0069(12) -0.0134(13) -0.0059(11)
O3 0.0300(12) 0.0497(15) 0.0310(12) 0.0111(11) 0.0096(9) 0.0043(10)
C1 0.0227(13) 0.0387(17) 0.0248(13) -0.0057(13) -0.0002(10) 0.0002(12)
C2 0.0184(12) 0.0296(14) 0.0295(14) 0.0012(12) -0.0076(10) -0.0033(10)
C3 0.0178(12) 0.0292(14) 0.0251(13) 0.0022(11) 0.0017(9) 0.0048(10)
C4 0.0273(15) 0.0405(18) 0.0323(15) -0.0032(14) -0.0036(12) -0.0125(13)
C5 0.0313(17) 0.067(3) 0.0280(16) 0.0211(17) -0.0077(12) -0.0025(16)
C6 0.0219(14) 0.0339(16) 0.051(2) 0.0084(15) 0.0040(13) 0.0078(12)
C7 0.0262(14) 0.0185(12) 0.0345(15) 0.0026(12) 0.0099(11) -0.0008(10)
C8 0.0224(12) 0.0241(13) 0.0209(12) -0.0022(11) 0.0067(9) -0.0040(10)
C9 0.0261(13) 0.0130(11) 0.0295(14) 0.0006(10) -0.0035(10) 0.0006(9)
C10 0.0277(16) 0.0241(15) 0.062(2) -0.0083(16) -0.0094(15) 0.0033(12)
C11 0.039(2) 0.0302(17) 0.074(3) -0.0134(19) -0.0238(19) 0.0005(14)
C12 0.055(2) 0.0249(15) 0.044(2) -0.0042(15) -0.0181(17) -0.0006(15)
C13 0.049(2) 0.0244(14) 0.0286(15) -0.0058(13) -0.0015(14) 0.0034(13)
C14 0.0315(15) 0.0229(13) 0.0295(14) -0.0010(12) -0.0001(11) 0.0031(11)
C15 0.0218(12) 0.0233(13) 0.0203(12) 0.0020(11) 0.0004(9) 0.0066(10)
C16 0.0364(16) 0.0223(13) 0.0260(14) 0.0013(12) -0.0069(12) 0.0030(11)
C17 0.053(2) 0.0239(14) 0.0257(15) 0.0040(12) -0.0034(14) 0.0101(14)
C18 0.0350(17) 0.0423(19) 0.0288(15) 0.0082(15) -0.0033(12) 0.0162(14)
C19 0.0268(16) 0.047(2) 0.044(2) 0.0100(17) -0.0072(13) 0.0038(14)
C20 0.0283(15) 0.0309(16) 0.0353(16) 0.0081(14) -0.0022(12) 0.0005(12)
C21 0.0184(11) 0.0193(11) 0.0197(11) -0.0022(10) 0.0002(9) 0.0000(9)
C22 0.0224(12) 0.0253(13) 0.0228(12) -0.0049(11) 0.0010(9) 0.0020(10)
C23 0.0245(13) 0.0292(14) 0.0286(14) -0.0100(12) 0.0037(11) 0.0044(11)
C24 0.0244(13) 0.0253(13) 0.0342(15) -0.0039(12) 0.0030(11) 0.0050(11)
C25 0.0292(14) 0.0230(13) 0.0285(14) 0.0029(12) 0.0017(11) 0.0050(11)
C26 0.0269(13) 0.0209(12) 0.0194(12) -0.0014(10) 0.0029(9) 0.0014(10)
C27 0.0187(11) 0.0222(12) 0.0162(11) -0.0013(10) 0.0000(8) -0.0008(9)
C28 0.0225(12) 0.0229(13) 0.0238(13) -0.0007(11) -0.0043(10) -0.0017(10)
C29 0.0223(13) 0.0300(14) 0.0262(13) -0.0038(12) -0.0050(10) -0.0027(11)
C30 0.0364(17) 0.0377(18) 0.0302(15) -0.0012(14) -0.0076(13) -0.0023(14)
C31 0.049(2) 0.045(2) 0.0341(18) 0.0192(16) -0.0172(16) -0.0111(17)
C32 0.046(2) 0.0334(17) 0.0298(16) 0.0134(14) -0.0117(14) -0.0118(14)
C33 0.0219(12) 0.0260(13) 0.0187(11) -0.0004(11) 0.0065(9) 0.0005(10)
C34 0.0171(11) 0.0262(13) 0.0228(12) -0.0005(11) 0.0054(9) 0.0008(10)
C35 0.0136(11) 0.0293(14) 0.0252(13) -0.0010(11) 0.0032(9) -0.0007(10)
C36 0.0216(12) 0.0215(12) 0.0238(12) -0.0005(11) 0.0079(9) -0.0027(10)
C37 0.0213(12) 0.0250(13) 0.0217(12) 0.0055(11) 0.0045(9) 0.0006(10)
C38 0.0306(15) 0.0385(17) 0.0204(13) -0.0087(13) 0.0038(11) -0.0022(12)
C39 0.0281(15) 0.0305(15) 0.0360(16) 0.0005(13) 0.0095(12) 0.0103(12)
C40 0.0148(12) 0.0467(19) 0.0306(15) -0.0025(14) -0.0029(10) -0.0027(12)
C41 0.0369(16) 0.0233(13) 0.0346(16) -0.0012(13) 0.0102(13) -0.0086(12)
C42 0.0313(15) 0.0364(17) 0.0321(15) 0.0146(14) 0.0081(12) 0.0051(13)
O50 0.045(2) 0.120(4) 0.118(4) -0.070(3) 0.012(2) -0.019(2)
C50 0.087(7) 0.56(3) 0.091(7) -0.098(13) 0.021(5) -0.099(13)
C52 0.078(6) 0.32(2) 0.123(9) -0.020(10) -0.025(6) -0.073(9)
C53 0.092(7) 0.32(2) 0.160(11) -0.163(13) 0.040(7) -0.048(9)
C54 0.070(5) 0.324(18) 0.162(10) -0.183(12) 0.043(6) -0.062(8)
O60 0.28(3) 0.149(14) 0.35(3) 0.000 0.14(2) 0.000
C60 0.15(3) 0.22(4) 0.19(3) 0.16(3) 0.03(2) 0.05(2)
C61 0.094(13) 0.16(2) 0.064(8) 0.017(10) -0.016(8) 0.031(14)
C62 0.25(4) 0.100(16) 0.18(3) 0.014(16) -0.13(3) -0.02(2)
C63 0.13(3) 0.20(5) 0.49(11) 0.10(5) -0.09(4) -0.08(3)
O70 0.119(8) 0.172(12) 0.177(12) 0.000 -0.048(8) 0.000
C70 0.159(10) 0.232(15) 0.079(6) -0.014(8) 0.039(6) -0.090(11)
C71 0.243(16) 0.292(18) 0.080(6) 0.012(8) -0.045(8) -0.202(15)

loop_
_atom_type_symbol
_atom_type_description
_atom_type_scat_dispersion_real
_atom_type_scat_dispersion_imag
_atom_type_scat_source
C C 0.0033 0.0016 'International Tables Vol C Tables 4.2.6.8 and 6.1.1.4'
H H 0.0000 0.0000 'International Tables Vol C Tables 4.2.6.8 and 6.1.1.4'
O O 0.0106 0.0060 'International Tables Vol C Tables 4.2.6.8 and 6.1.1.4'
P P 0.1023 0.0942 'International Tables Vol C Tables 4.2.6.8 and 6.1.1.4'
Fe Fe 0.3463 0.8444 'International Tables Vol C Tables 4.2.6.8 and 6.1.1.4'
Ga Ga 0.2307 1.6083 'International Tables Vol C Tables 4.2.6.8 and 6.1.1.4'

loop_
_geom_angle_atom_site_label_1
_geom_angle_atom_site_label_2
_geom_angle_atom_site_label_3
_geom_angle
_geom_angle_site_symmetry_1
_geom_angle_site_symmetry_3
_geom_angle_publ_flag
C3 Fe1 C2 124.35(15) . . ?
C3 Fe1 C1 117.40(16) . . ?
C2 Fe1 C1 117.93(16) . . ?
C3 Fe1 P1 92.48(9) . . ?
C2 Fe1 P1 90.70(9) . . ?
C1 Fe1 P1 92.48(10) . . ?
C3 Fe1 Ga 84.05(9) . . yes
C2 Fe1 Ga 90.10(9) . . yes
C1 Fe1 Ga 90.38(10) . . yes
P1 Fe1 Ga 176.26(3) . . yes
C33 Fe2 C37 39.73(11) . . ?
C33 Fe2 C36 66.22(11) . . ?
C37 Fe2 C36 39.26(11) . . ?
C33 Fe2 C34 39.21(11) . . ?
C37 Fe2 C34 65.68(11) . . ?
C36 Fe2 C34 65.39(11) . . ?
C33 Fe2 C35 66.00(11) . . ?
C37 Fe2 C35 65.76(11) . . ?
C36 Fe2 C35 39.06(11) . . ?
C34 Fe2 C35 38.93(11) . . ?
C33 Fe2 P3 165.21(9) . . ?
C37 Fe2 P3 125.58(9) . . ?
C36 Fe2 P3 100.79(8) . . ?
C34 Fe2 P3 143.42(8) . . ?
C35 Fe2 P3 108.91(8) . . ?
C33 Fe2 P2 109.05(9) . . ?
C37 Fe2 P2 146.79(9) . . ?
C36 Fe2 P2 157.87(8) . . ?
C34 Fe2 P2 96.87(8) . . ?
C35 Fe2 P2 118.82(9) . . ?
P3 Fe2 P2 85.65(3) . . yes
C33 Fe2 Ga 89.52(8) . . ?
C37 Fe2 Ga 82.04(8) . . ?
C36 Fe2 Ga 113.03(8) . . ?
C34 Fe2 Ga 127.13(8) . . ?
C35 Fe2 Ga 147.80(8) . . ?
P3 Fe2 Ga 89.36(2) . . yes
P2 Fe2 Ga 87.99(2) . . yes
Fe1 Ga Fe2 177.389(19) . . yes
C4 P1 C6 103.37(17) . . ?
C4 P1 C5 102.08(19) . . ?
C6 P1 C5 102.69(19) . . ?
C4 P1 Fe1 115.93(12) . . ?
C6 P1 Fe1 116.50(13) . . ?
C5 P1 Fe1 114.33(12) . . ?
C9 P2 C15 100.31(13) . . ?
C9 P2 C7 104.66(14) . . ?
C15 P2 C7 98.01(14) . . ?
C9 P2 Fe2 118.74(10) . . ?
C15 P2 Fe2 120.99(10) . . ?
C7 P2 Fe2 111.15(9) . . ?
C27 P3 C21 99.24(12) . . ?
C27 P3 C8 104.90(13) . . ?
C21 P3 C8 97.46(13) . . ?
C27 P3 Fe2 117.84(9) . . ?
C21 P3 Fe2 125.04(9) . . ?
C8 P3 Fe2 109.14(9) . . ?
O1 C1 Fe1 176.7(3) . . ?
O2 C2 Fe1 177.7(3) . . ?
O3 C3 Fe1 177.9(3) . . ?
C8 C7 P2 111.74(19) . . ?
C7 C8 P3 112.25(19) . . ?
C10 C9 C14 117.9(3) . . ?
C10 C9 P2 121.1(2) . . ?
C14 C9 P2 120.7(2) . . ?
C9 C10 C11 120.7(3) . . ?
C12 C11 C10 120.1(4) . . ?
C13 C12 C11 120.1(3) . . ?
C12 C13 C14 120.0(3) . . ?
C13 C14 C9 121.2(3) . . ?
C16 C15 C20 118.0(3) . . ?
C16 C15 P2 122.3(2) . . ?
C20 C15 P2 119.4(2) . . ?
C17 C16 C15 120.9(3) . . ?
C18 C17 C16 120.3(3) . . ?
C17 C18 C19 119.9(3) . . ?
C18 C19 C20 120.0(3) . . ?
C19 C20 C15 120.8(3) . . ?
C26 C21 C22 118.4(3) . . ?
C26 C21 P3 121.5(2) . . ?
C22 C21 P3 119.8(2) . . ?
C23 C22 C21 120.9(3) . . ?
C22 C23 C24 119.9(3) . . ?
C25 C24 C23 119.8(3) . . ?
C24 C25 C26 119.9(3) . . ?
C25 C26 C21 121.0(3) . . ?
C32 C27 C28 117.9(3) . . ?
C32 C27 P3 122.7(2) . . ?
C28 C27 P3 119.3(2) . . ?
C29 C28 C27 121.5(3) . . ?
C30 C29 C28 119.7(3) . . ?
C29 C30 C31 119.2(3) . . ?
C30 C31 C32 121.2(3) . . ?
C27 C32 C31 120.5(3) . . ?
C34 C33 C37 107.6(3) . . ?
C34 C33 C38 125.3(3) . . ?
C37 C33 C38 126.5(3) . . ?
C34 C33 Fe2 71.49(16) . . ?
C37 C33 Fe2 70.55(15) . . ?
C38 C33 Fe2 130.5(2) . . ?
C33 C34 C35 108.6(3) . . ?
C33 C34 C39 124.8(3) . . ?
C35 C34 C39 125.8(3) . . ?
C33 C34 Fe2 69.30(15) . . ?
C35 C34 Fe2 70.77(15) . . ?
C39 C34 Fe2 133.8(2) . . ?
C36 C35 C34 107.6(2) . . ?
C36 C35 C40 125.5(3) . . ?
C34 C35 C40 125.8(3) . . ?
C36 C35 Fe2 69.79(15) . . ?
C34 C35 Fe2 70.30(15) . . ?
C40 C35 Fe2 134.5(2) . . ?
C37 C36 C35 108.4(3) . . ?
C37 C36 C41 124.6(3) . . ?
C35 C36 C41 125.9(3) . . ?
C37 C36 Fe2 70.14(16) . . ?
C35 C36 Fe2 71.16(16) . . ?
C41 C36 Fe2 133.8(2) . . ?
C36 C37 C33 107.8(2) . . ?
C36 C37 C42 125.3(3) . . ?
C33 C37 C42 125.8(3) . . ?
C36 C37 Fe2 70.60(16) . . ?
C33 C37 Fe2 69.73(15) . . ?
C42 C37 Fe2 134.6(2) . . ?
C50 O50 C54 108.0(7) . . ?
O50 C50 C52 110.2(10) . . ?
C53 C52 C50 104.5(9) . . ?
C52 C53 C54 105.2(9) . . ?
O50 C54 C53 107.9(7) . . ?
C60 O60 C60 123(5) . 2_655 ?
C60 O60 C63 92(3) . 2_655 ?
C60 O60 C63 32(2) 2_655 2_655 ?
C60 O60 C63 32(2) . . ?
C60 O60 C63 92(3) 2_655 . ?
C63 O60 C63 65(4) 2_655 . ?
C63 C60 C61 37(4) . . ?
C63 C60 O60 91(5) . . ?
C61 C60 O60 124(3) . . ?
C63 C60 C62 7(4) . . ?
C61 C60 C62 44(2) . . ?
O60 C60 C62 84(2) . . ?
C63 C61 C60 56(5) . . ?
C63 C61 C62 44(5) . . ?
C60 C61 C62 99(3) . . ?
C63 C62 C61 30(5) . . ?
C63 C62 C62 87(6) . 2_655 ?
C61 C62 C62 108(5) . 2_655 ?
C63 C62 C63 89(6) . 2_655 ?
C61 C62 C63 118(3) . 2_655 ?
C62 C62 C63 37(2) 2_655 2_655 ?
C63 C62 C60 7(4) . . ?
C61 C62 C60 36.3(15) . . ?
C62 C62 C60 84(3) 2_655 . ?
C63 C62 C60 83(3) 2_655 . ?
C61 C63 C62 106(9) . . ?
C61 C63 C60 87(6) . . ?
C62 C63 C60 166(8) . . ?
C61 C63 C62 136(8) . 2_655 ?
C62 C63 C62 56(5) . 2_655 ?
C60 C63 C62 117(8) . 2_655 ?
C61 C63 C63 164(6) . 2_655 ?
C62 C63 C63 60(4) . 2_655 ?
C60 C63 C63 107(7) . 2_655 ?
C62 C63 C63 31(2) 2_655 2_655 ?
C61 C63 O60 138(8) . . ?
C62 C63 O60 109(5) . . ?
C60 C63 O60 57(4) . . ?
C62 C63 O60 84(3) 2_655 . ?
C63 C63 O60 57.7(19) 2_655 . ?
C70 O70 C70 107.8(15) 2 . ?
O70 C70 C71 107.0(10) . . ?
C71 C71 C70 102.8(8) 2 . ?

loop_
_geom_bond_atom_site_label_1
_geom_bond_atom_site_label_2
_geom_bond_distance
_geom_bond_site_symmetry_2
_geom_bond_publ_flag
Fe1 C3 1.760(3) . yes
Fe1 C2 1.764(3) . yes
Fe1 C1 1.768(3) . yes
Fe1 P1 2.1805(8) . yes
Fe1 Ga 2.2686(5) . yes
Fe2 C33 2.113(3) . ?
Fe2 C37 2.123(3) . ?
Fe2 C36 2.129(3) . ?
Fe2 C34 2.141(3) . ?
Fe2 C35 2.148(3) . ?
Fe2 P3 2.1695(7) . yes
Fe2 P2 2.1735(8) . yes
Fe2 Ga 2.2769(5) . yes
P1 C4 1.819(3) . ?
P1 C6 1.821(4) . ?
P1 C5 1.828(3) . ?
P2 C9 1.837(3) . ?
P2 C15 1.842(3) . ?
P2 C7 1.875(3) . ?
P3 C27 1.845(3) . ?
P3 C21 1.845(3) . ?
P3 C8 1.860(3) . ?
O1 C1 1.159(4) . yes
O2 C2 1.165(4) . yes
O3 C3 1.167(4) . yes
C7 C8 1.520(4) . ?
C9 C10 1.394(4) . ?
C9 C14 1.397(4) . ?
C10 C11 1.399(5) . ?
C11 C12 1.380(6) . ?
C12 C13 1.374(6) . ?
C13 C14 1.392(5) . ?
C15 C16 1.398(4) . ?
C15 C20 1.403(4) . ?
C16 C17 1.394(4) . ?
C17 C18 1.375(6) . ?
C18 C19 1.391(6) . ?
C19 C20 1.391(5) . ?
C21 C26 1.397(4) . ?
C21 C22 1.400(4) . ?
C22 C23 1.389(4) . ?
C23 C24 1.394(5) . ?
C24 C25 1.392(4) . ?
C25 C26 1.391(4) . ?
C27 C32 1.390(4) . ?
C27 C28 1.395(4) . ?
C28 C29 1.399(4) . ?
C29 C30 1.381(5) . ?
C30 C31 1.383(5) . ?
C31 C32 1.392(5) . ?
C33 C34 1.428(4) . ?
C33 C37 1.439(4) . ?
C33 C38 1.501(4) . ?
C34 C35 1.429(4) . ?
C34 C39 1.508(4) . ?
C35 C36 1.430(4) . ?
C35 C40 1.499(4) . ?
C36 C37 1.429(4) . ?
C36 C41 1.502(4) . ?
C37 C42 1.503(4) . ?
O50 C50 1.295(11) . ?
O50 C54 1.406(9) . ?
C50 C52 1.462(17) . ?
C52 C53 1.391(16) . ?
C53 C54 1.431(13) . ?
O60 C60 1.48(3) . ?
O60 C60 1.48(3) 2_655 ?
O60 C63 1.77(6) 2_655 ?
O60 C63 1.77(6) . ?
C60 C63 0.95(5) . ?
C60 C61 1.15(4) . ?
C60 C62 1.91(5) . ?
C61 C63 0.70(6) . ?
C61 C62 1.35(4) . ?
C62 C63 0.98(4) . ?
C62 C62 1.36(7) 2_655 ?
C62 C63 1.64(7) 2_655 ?
C63 C62 1.64(7) 2_655 ?
C63 C63 1.89(12) 2_655 ?
O70 C70 1.410(14) 2 ?
O70 C70 1.410(14) . ?
C70 C71 1.48(2) . ?
C71 C71 1.45(3) 2 ?
